data_1506585
loop_
_publ_author_name
'Kabalka, George W.'
'Yao, Min-Liang'
'Borella, Scott'
'Wu, Zhong-Zhi'

_publ_section_title
;
 Substitution of benzylic hydroxyl groups with vinyl moieties using
 vinylboron dihalides.
;
_journal_issue 14
_journal_name_full 'Organic letters'
_journal_page_first 2865
_journal_page_last 2867
_journal_paper_doi 10.1021/ol050778v
_journal_volume 7
_journal_year 2005
_chemical_formula_sum 'C22 H19 Cl'
_chemical_formula_weight 318.82
_chemical_name_systematic
; 
 ? 
;
_space_group_IT_number 4
_symmetry_space_group_name_Hall 'P 2yb'
_symmetry_space_group_name_H-M 'P 1 21 1'
_atom_sites_solution_hydrogens geom
_atom_sites_solution_primary direct
_atom_sites_solution_secondary difmap
_audit_creation_method SHELXL-97
_cell_angle_alpha 90.00
_cell_angle_beta 90.397(7)
_cell_angle_gamma 90.00
_cell_formula_units_Z 4
_cell_length_a 9.871(4)
_cell_length_b 10.243(4)
_cell_length_c 16.997(7)
_cell_measurement_temperature 173(2)
_cell_volume 1718.5(12)
_computing_structure_refinement 'SHELXL-97 (Sheldrick, 1997)'
_computing_structure_solution 'SHELXS-97 (Sheldrick, 1990)'
_diffrn_ambient_temperature 173(2)
_diffrn_measured_fraction_theta_full 0.991
_diffrn_measured_fraction_theta_max 0.991
_diffrn_radiation_monochromator graphite
_diffrn_radiation_source 'fine-focus sealed tube'
_diffrn_radiation_type MoK\a
_diffrn_radiation_wavelength 0.71073
_diffrn_reflns_av_R_equivalents 0.0693
_diffrn_reflns_av_sigmaI/netI 0.0892
_diffrn_reflns_limit_h_max 12
_diffrn_reflns_limit_h_min -12
_diffrn_reflns_limit_k_max 12
_diffrn_reflns_limit_k_min -12
_diffrn_reflns_limit_l_max 21
_diffrn_reflns_limit_l_min -21
_diffrn_reflns_number 16168
_diffrn_reflns_theta_full 26.31
_diffrn_reflns_theta_max 26.31
_diffrn_reflns_theta_min 1.20
_exptl_absorpt_coefficient_mu 0.219
_exptl_crystal_density_diffrn 1.232
_exptl_crystal_density_method 'not measured'
_exptl_crystal_F_000 672
_refine_diff_density_max 0.334
_refine_diff_density_min -0.340
_refine_diff_density_rms 0.055
_refine_ls_abs_structure_details 'Flack H D (1983), Acta Cryst. A39, 876-881'
_refine_ls_abs_structure_Flack 0.05(5)
_refine_ls_extinction_method none
_refine_ls_goodness_of_fit_ref 1.029
_refine_ls_hydrogen_treatment mixed
_refine_ls_matrix_type full
_refine_ls_number_parameters 417
_refine_ls_number_reflns 6864
_refine_ls_number_restraints 1
_refine_ls_restrained_S_all 1.028
_refine_ls_R_factor_all 0.0613
_refine_ls_R_factor_gt 0.0501
_refine_ls_shift/su_max 0.001
_refine_ls_shift/su_mean 0.000
_refine_ls_structure_factor_coef Fsqd
_refine_ls_weighting_details 'calc w=1/[\s^2^(Fo^2^)+(0.0584P)^2^+0.0511P] where P=(Fo^2^+2Fc^2^)/3'
_refine_ls_weighting_scheme calc
_refine_ls_wR_factor_gt 0.1207
_refine_ls_wR_factor_ref 0.1313
_reflns_number_gt 5864
_reflns_number_total 6864
_reflns_threshold_expression >2sigma(I)
_cod_data_source_file ol050778vrom20050411_125430.cif
_cod_data_source_block oct6s
_cod_original_cell_volume 1718.5(13)
_cod_database_code 1506585

loop_
_symmetry_equiv_pos_as_xyz
'x, y, z'
'-x, y+1/2, -z'

loop_
_atom_site_label
_atom_site_type_symbol
_atom_site_fract_x
_atom_site_fract_y
_atom_site_fract_z
_atom_site_U_iso_or_equiv
_atom_site_adp_type
_atom_site_occupancy
_atom_site_symmetry_multiplicity
_atom_site_calc_flag
_atom_site_refinement_flags
C1 C 0.7491(3) 0.5114(3) -0.09335(17) 0.0411(7) Uani 1 1 d .
H1 H 0.6608 0.5147 -0.0715 0.049 Uiso 1 1 calc R
C2 C 0.7655(3) 0.4851(3) -0.17343(18) 0.0456(8) Uani 1 1 d .
H2 H 0.6881 0.4724 -0.2061 0.055 Uiso 1 1 calc R
C3 C 0.8913(3) 0.4775(3) -0.20486(16) 0.0367(7) Uani 1 1 d .
H3 H 0.9020 0.4596 -0.2593 0.044 Uiso 1 1 calc R
C4 C 1.0026(3) 0.4958(3) -0.15777(15) 0.0340(6) Uani 1 1 d .
H4 H 1.0907 0.4883 -0.1795 0.041 Uiso 1 1 calc R
C5 C 0.9880(3) 0.5253(3) -0.07858(14) 0.0286(6) Uani 1 1 d .
H5 H 1.0660 0.5404 -0.0468 0.034 Uiso 1 1 calc R
C6 C 0.8617(3) 0.5326(2) -0.04590(15) 0.0280(5) Uani 1 1 d .
C7 C 0.8405(3) 0.5647(2) 0.04140(15) 0.0284(5) Uani 1 1 d .
H7 H 0.7669 0.5065 0.0613 0.034 Uiso 1 1 calc R
C8 C 0.9677(3) 0.5365(3) 0.08975(14) 0.0319(6) Uani 1 1 d .
C9 C 0.9943(3) 0.4078(3) 0.11176(16) 0.0362(6) Uani 1 1 d .
H9 H 0.9306 0.3413 0.0993 0.043 Uiso 1 1 calc R
C10 C 1.1126(3) 0.3758(3) 0.15163(17) 0.0456(8) Uani 1 1 d .
H10 H 1.1297 0.2878 0.1663 0.055 Uiso 1 1 calc R
C11 C 1.2053(3) 0.4715(3) 0.16996(17) 0.0449(8) Uani 1 1 d .
H11 H 1.2865 0.4497 0.1972 0.054 Uiso 1 1 calc R
C12 C 1.1801(3) 0.5993(3) 0.14873(17) 0.0417(7) Uani 1 1 d .
H12 H 1.2443 0.6654 0.1611 0.050 Uiso 1 1 calc R
C13 C 1.0615(3) 0.6311(3) 0.10951(15) 0.0382(6) Uani 1 1 d .
H13 H 1.0442 0.7195 0.0959 0.046 Uiso 1 1 calc R
C14 C 0.7933(3) 0.7035(2) 0.05044(15) 0.0288(6) Uani 1 1 d .
H14 H 0.8430 0.7680 0.0227 0.035 Uiso 1 1 calc R
C15 C 0.6896(2) 0.7458(2) 0.09294(14) 0.0249(5) Uani 1 1 d .
C16 C 0.6503(2) 0.8838(2) 0.10208(14) 0.0248(5) Uani 1 1 d .
C17 C 0.6584(3) 0.9696(3) 0.03873(15) 0.0305(6) Uani 1 1 d .
H17 H 0.6840 0.9378 -0.0115 0.037 Uiso 1 1 calc R
C18 C 0.6295(3) 1.1003(3) 0.04838(18) 0.0359(6) Uani 1 1 d .
H18 H 0.6355 1.1569 0.0043 0.043 Uiso 1 1 calc R
C19 C 0.5920(3) 1.1515(3) 0.12071(18) 0.0374(7) Uani 1 1 d .
C20 C 0.5827(3) 1.0649(3) 0.18374(17) 0.0343(6) Uani 1 1 d .
H20 H 0.5567 1.0967 0.2339 0.041 Uiso 1 1 calc R
C21 C 0.6109(3) 0.9335(3) 0.17452(16) 0.0295(6) Uani 1 1 d .
H21 H 0.6031 0.8764 0.2183 0.035 Uiso 1 1 calc R
C22 C 0.5596(4) 1.2934(3) 0.1310(2) 0.0643(11) Uani 1 1 d .
H22A H 0.6316 1.3354 0.1619 0.096 Uiso 1 1 calc R
H22B H 0.4732 1.3024 0.1585 0.096 Uiso 1 1 calc R
H22C H 0.5528 1.3353 0.0793 0.096 Uiso 1 1 calc R
C23 C 0.1300(3) 0.8720(3) 0.59554(15) 0.0310(6) Uani 1 1 d .
H23 H 0.1196 0.9598 0.5786 0.037 Uiso 1 1 calc R
C24 C 0.1288(3) 0.8436(3) 0.67540(16) 0.0365(6) Uani 1 1 d .
H24 H 0.1163 0.9117 0.7125 0.044 Uiso 1 1 calc R
C25 C 0.1459(3) 0.7170(3) 0.70109(18) 0.0391(7) Uani 1 1 d .
H25 H 0.1461 0.6978 0.7558 0.047 Uiso 1 1 calc R
C26 C 0.1627(3) 0.6176(3) 0.64624(17) 0.0370(7) Uani 1 1 d .
H26 H 0.1744 0.5299 0.6633 0.044 Uiso 1 1 calc R
C27 C 0.1623(3) 0.6469(3) 0.56664(15) 0.0320(6) Uani 1 1 d .
H27 H 0.1732 0.5786 0.5294 0.038 Uiso 1 1 calc R
C28 C 0.1461(2) 0.7741(2) 0.54040(14) 0.0260(5) Uani 1 1 d .
C29 C 0.1465(2) 0.8000(2) 0.45133(14) 0.0253(5) Uani 1 1 d .
H29 H 0.2160 0.7415 0.4273 0.030 Uiso 1 1 calc R
C30 C 0.0095(2) 0.7673(2) 0.41358(14) 0.0251(5) Uani 1 1 d .
C31 C -0.1098(3) 0.7856(3) 0.45305(15) 0.0298(6) Uani 1 1 d .
H31 H -0.1074 0.8163 0.5058 0.036 Uiso 1 1 calc R
C32 C -0.2331(3) 0.7603(3) 0.41756(16) 0.0372(7) Uani 1 1 d .
H32 H -0.3148 0.7721 0.4459 0.045 Uiso 1 1 calc R
C33 C -0.2369(3) 0.7174(3) 0.33998(17) 0.0396(7) Uani 1 1 d .
H33 H -0.3214 0.7001 0.3150 0.047 Uiso 1 1 calc R
C34 C -0.1182(3) 0.6999(3) 0.29935(17) 0.0395(7) Uani 1 1 d .
H34 H -0.1209 0.6712 0.2462 0.047 Uiso 1 1 calc R
C35 C 0.0050(3) 0.7239(3) 0.33582(16) 0.0337(6) Uani 1 1 d .
H35 H 0.0868 0.7108 0.3078 0.040 Uiso 1 1 calc R
C36 C 0.1845(2) 0.9383(2) 0.43247(14) 0.0255(5) Uani 1 1 d .
H36 H 0.1190 1.0033 0.4441 0.031 Uiso 1 1 calc R
C37 C 0.2995(2) 0.9795(2) 0.40132(14) 0.0257(5) Uani 1 1 d .
C38 C 0.3339(2) 1.1175(2) 0.38592(13) 0.0256(5) Uani 1 1 d .
C39 C 0.4647(3) 1.1638(3) 0.39865(17) 0.0362(6) Uani 1 1 d .
H39 H 0.5346 1.1048 0.4134 0.043 Uiso 1 1 calc R
C40 C 0.4939(3) 1.2948(3) 0.39003(17) 0.0407(7) Uani 1 1 d .
H40 H 0.5839 1.3245 0.3988 0.049 Uiso 1 1 calc R
C41 C 0.3939(3) 1.3839(3) 0.36879(17) 0.0359(7) Uani 1 1 d .
C42 C 0.2645(3) 1.3371(3) 0.35541(15) 0.0295(6) Uani 1 1 d .
H42 H 0.1946 1.3962 0.3406 0.035 Uiso 1 1 calc R
C43 C 0.2348(3) 1.2059(2) 0.36313(14) 0.0270(5) Uani 1 1 d .
H43 H 0.1453 1.1759 0.3527 0.032 Uiso 1 1 calc R
C44 C 0.4261(4) 1.5271(3) 0.3604(2) 0.0598(10) Uani 1 1 d .
H44A H 0.4394 1.5656 0.4127 0.090 Uiso 1 1 calc R
H44B H 0.3508 1.5712 0.3335 0.090 Uiso 1 1 calc R
H44C H 0.5089 1.5375 0.3296 0.090 Uiso 1 1 calc R
Cl1 Cl 0.59230(7) 0.63493(6) 0.14683(4) 0.03687(18) Uani 1 1 d .
Cl2 Cl 0.42542(7) 0.86761(7) 0.37724(6) 0.0513(2) Uani 1 1 d .

loop_
_atom_site_aniso_label
_atom_site_aniso_U_11
_atom_site_aniso_U_22
_atom_site_aniso_U_33
_atom_site_aniso_U_23
_atom_site_aniso_U_13
_atom_site_aniso_U_12
C1 0.0293(15) 0.0573(19) 0.0369(16) -0.0054(14) 0.0045(12) 0.0074(13)
C2 0.0424(18) 0.056(2) 0.0386(16) -0.0097(14) -0.0122(14) 0.0025(15)
C3 0.0463(18) 0.0376(15) 0.0263(13) -0.0021(12) -0.0022(12) 0.0072(13)
C4 0.0378(16) 0.0380(15) 0.0263(13) 0.0059(11) 0.0078(11) 0.0074(12)
C5 0.0278(14) 0.0328(13) 0.0254(12) -0.0002(11) 0.0016(10) 0.0042(11)
C6 0.0330(14) 0.0214(12) 0.0297(13) -0.0001(10) 0.0031(10) 0.0009(10)
C7 0.0312(13) 0.0243(13) 0.0297(13) 0.0004(10) 0.0073(10) 0.0013(10)
C8 0.0434(16) 0.0335(14) 0.0188(12) -0.0019(11) 0.0083(11) 0.0092(12)
C9 0.0498(17) 0.0331(15) 0.0258(14) 0.0035(11) 0.0079(12) 0.0059(13)
C10 0.061(2) 0.0464(19) 0.0299(16) 0.0082(14) 0.0058(14) 0.0184(16)
C11 0.0452(18) 0.066(2) 0.0239(14) 0.0005(14) 0.0004(12) 0.0197(16)
C12 0.0445(17) 0.0503(18) 0.0303(15) -0.0094(13) 0.0001(12) 0.0054(14)
C13 0.0469(17) 0.0367(15) 0.0309(14) -0.0044(13) 0.0028(12) 0.0073(14)
C14 0.0341(14) 0.0250(13) 0.0273(13) 0.0008(10) 0.0062(11) 0.0008(10)
C15 0.0274(13) 0.0266(13) 0.0208(12) -0.0008(10) 0.0003(9) -0.0024(10)
C16 0.0215(12) 0.0273(13) 0.0255(12) -0.0035(10) -0.0014(9) 0.0007(10)
C17 0.0325(14) 0.0328(14) 0.0260(13) 0.0003(11) 0.0027(11) 0.0015(11)
C18 0.0311(15) 0.0313(14) 0.0452(17) 0.0083(12) 0.0023(12) 0.0015(11)
C19 0.0325(14) 0.0287(15) 0.0511(17) -0.0056(13) 0.0008(12) 0.0027(12)
C20 0.0330(14) 0.0342(15) 0.0357(15) -0.0088(12) 0.0010(12) 0.0035(12)
C21 0.0294(14) 0.0325(14) 0.0266(13) -0.0045(11) -0.0002(10) 0.0027(11)
C22 0.070(3) 0.0309(17) 0.092(3) -0.0060(18) 0.012(2) 0.0121(17)
C23 0.0347(14) 0.0294(14) 0.0288(14) 0.0025(11) -0.0006(11) -0.0013(11)
C24 0.0418(16) 0.0391(15) 0.0287(14) -0.0018(12) 0.0005(12) -0.0012(13)
C25 0.0356(15) 0.0499(17) 0.0317(15) 0.0078(13) -0.0027(12) -0.0054(13)
C26 0.0352(15) 0.0339(15) 0.0418(16) 0.0130(13) -0.0050(12) -0.0001(12)
C27 0.0304(13) 0.0303(14) 0.0353(14) 0.0029(12) -0.0025(11) -0.0021(11)
C28 0.0200(12) 0.0297(12) 0.0283(13) 0.0051(10) 0.0009(9) -0.0022(10)
C29 0.0265(13) 0.0238(12) 0.0258(12) 0.0009(10) 0.0051(10) -0.0006(10)
C30 0.0300(13) 0.0224(12) 0.0229(12) 0.0025(10) 0.0020(9) -0.0009(10)
C31 0.0314(14) 0.0362(14) 0.0216(13) 0.0020(11) 0.0011(10) 0.0011(11)
C32 0.0307(14) 0.0487(18) 0.0323(15) 0.0101(13) 0.0006(11) 0.0007(13)
C33 0.0426(17) 0.0419(16) 0.0341(15) 0.0117(12) -0.0115(13) -0.0126(13)
C34 0.0560(19) 0.0400(17) 0.0226(13) 0.0011(11) -0.0021(13) -0.0108(14)
C35 0.0407(15) 0.0345(14) 0.0261(14) 0.0009(11) 0.0061(11) -0.0050(12)
C36 0.0245(13) 0.0265(13) 0.0257(12) 0.0011(10) 0.0029(10) 0.0029(10)
C37 0.0241(13) 0.0301(13) 0.0229(12) 0.0037(10) -0.0008(10) 0.0030(10)
C38 0.0256(13) 0.0315(14) 0.0198(11) 0.0023(10) 0.0039(9) -0.0019(10)
C39 0.0275(14) 0.0424(16) 0.0387(15) 0.0069(12) -0.0009(11) -0.0031(12)
C40 0.0290(15) 0.0481(18) 0.0450(17) 0.0060(14) 0.0001(12) -0.0123(13)
C41 0.0435(16) 0.0305(16) 0.0338(15) -0.0016(12) 0.0092(12) -0.0085(13)
C42 0.0328(14) 0.0284(13) 0.0272(13) 0.0019(10) 0.0032(10) 0.0009(11)
C43 0.0252(12) 0.0334(14) 0.0224(12) 0.0027(10) 0.0021(10) -0.0039(10)
C44 0.067(2) 0.0362(18) 0.077(3) 0.0004(18) 0.0148(19) -0.0173(17)
Cl1 0.0437(4) 0.0284(3) 0.0387(4) 0.0001(3) 0.0150(3) -0.0032(3)
Cl2 0.0358(4) 0.0353(4) 0.0832(6) 0.0136(4) 0.0253(4) 0.0104(3)

loop_
_atom_type_symbol
_atom_type_description
_atom_type_scat_dispersion_real
_atom_type_scat_dispersion_imag
_atom_type_scat_source
C C 0.0033 0.0016 'International Tables Vol C Tables 4.2.6.8 and 6.1.1.4'
H H 0.0000 0.0000 'International Tables Vol C Tables 4.2.6.8 and 6.1.1.4'
Cl Cl 0.1484 0.1585 'International Tables Vol C Tables 4.2.6.8 and 6.1.1.4'

loop_
_geom_angle_atom_site_label_1
_geom_angle_atom_site_label_2
_geom_angle_atom_site_label_3
_geom_angle
C6 C1 C2 119.9(3)
C6 C1 H1 120.0
C2 C1 H1 120.0
C3 C2 C1 120.5(3)
C3 C2 H2 119.8
C1 C2 H2 119.8
C2 C3 C4 119.7(3)
C2 C3 H3 120.2
C4 C3 H3 120.2
C3 C4 C5 120.6(3)
C3 C4 H4 119.7
C5 C4 H4 119.7
C6 C5 C4 120.4(2)
C6 C5 H5 119.8
C4 C5 H5 119.8
C5 C6 C1 118.9(2)
C5 C6 C7 122.3(2)
C1 C6 C7 118.8(2)
C14 C7 C8 112.3(2)
C14 C7 C6 110.2(2)
C8 C7 C6 111.3(2)
C14 C7 H7 107.6
C8 C7 H7 107.6
C6 C7 H7 107.6
C13 C8 C9 118.3(3)
C13 C8 C7 123.2(2)
C9 C8 C7 118.5(2)
C10 C9 C8 120.7(3)
C10 C9 H9 119.6
C8 C9 H9 119.6
C11 C10 C9 119.9(3)
C11 C10 H10 120.0
C9 C10 H10 120.0
C10 C11 C12 119.9(3)
C10 C11 H11 120.0
C12 C11 H11 120.0
C11 C12 C13 120.0(3)
C11 C12 H12 120.0
C13 C12 H12 120.0
C8 C13 C12 121.1(3)
C8 C13 H13 119.5
C12 C13 H13 119.5
C15 C14 C7 127.1(2)
C15 C14 H14 116.4
C7 C14 H14 116.4
C14 C15 C16 125.0(2)
C14 C15 Cl1 120.0(2)
C16 C15 Cl1 114.91(18)
C21 C16 C17 118.1(2)
C21 C16 C15 121.3(2)
C17 C16 C15 120.5(2)
C18 C17 C16 120.5(3)
C18 C17 H17 119.7
C16 C17 H17 119.7
C17 C18 C19 121.9(3)
C17 C18 H18 119.0
C19 C18 H18 119.0
C18 C19 C20 117.3(3)
C18 C19 C22 121.9(3)
C20 C19 C22 120.8(3)
C21 C20 C19 121.2(3)
C21 C20 H20 119.4
C19 C20 H20 119.4
C20 C21 C16 120.9(3)
C20 C21 H21 119.5
C16 C21 H21 119.5
C19 C22 H22A 109.5
C19 C22 H22B 109.5
H22A C22 H22B 109.5
C19 C22 H22C 109.5
H22A C22 H22C 109.5
H22B C22 H22C 109.5
C28 C23 C24 120.8(3)
C28 C23 H23 119.6
C24 C23 H23 119.6
C25 C24 C23 120.4(3)
C25 C24 H24 119.8
C23 C24 H24 119.8
C24 C25 C26 119.4(3)
C24 C25 H25 120.3
C26 C25 H25 120.3
C27 C26 C25 119.7(3)
C27 C26 H26 120.1
C25 C26 H26 120.1
C26 C27 C28 121.2(3)
C26 C27 H27 119.4
C28 C27 H27 119.4
C23 C28 C27 118.5(2)
C23 C28 C29 122.9(2)
C27 C28 C29 118.6(2)
C36 C29 C30 109.8(2)
C36 C29 C28 112.1(2)
C30 C29 C28 111.5(2)
C36 C29 H29 107.7
C30 C29 H29 107.7
C28 C29 H29 107.7
C31 C30 C35 119.0(2)
C31 C30 C29 121.6(2)
C35 C30 C29 119.3(2)
C30 C31 C32 121.2(2)
C30 C31 H31 119.4
C32 C31 H31 119.4
C31 C32 C33 119.5(3)
C31 C32 H32 120.3
C33 C32 H32 120.3
C34 C33 C32 120.0(2)
C34 C33 H33 120.0
C32 C33 H33 120.0
C33 C34 C35 120.1(3)
C33 C34 H34 120.0
C35 C34 H34 120.0
C34 C35 C30 120.2(3)
C34 C35 H35 119.9
C30 C35 H35 119.9
C37 C36 C29 127.1(2)
C37 C36 H36 116.5
C29 C36 H36 116.5
C36 C37 C38 125.1(2)
C36 C37 Cl2 119.9(2)
C38 C37 Cl2 115.01(19)
C43 C38 C39 118.2(2)
C43 C38 C37 120.8(2)
C39 C38 C37 120.9(2)
C40 C39 C38 120.6(3)
C40 C39 H39 119.7
C38 C39 H39 119.7
C39 C40 C41 121.2(3)
C39 C40 H40 119.4
C41 C40 H40 119.4
C42 C41 C40 117.9(3)
C42 C41 C44 121.1(3)
C40 C41 C44 120.9(3)
C43 C42 C41 121.2(3)
C43 C42 H42 119.4
C41 C42 H42 119.4
C42 C43 C38 120.8(2)
C42 C43 H43 119.6
C38 C43 H43 119.6
C41 C44 H44A 109.5
C41 C44 H44B 109.5
H44A C44 H44B 109.5
C41 C44 H44C 109.5
H44A C44 H44C 109.5
H44B C44 H44C 109.5

loop_
_geom_bond_atom_site_label_1
_geom_bond_atom_site_label_2
_geom_bond_distance
C1 C6 1.386(4)
C1 C2 1.398(4)
C1 H1 0.9500
C2 C3 1.357(4)
C2 H2 0.9500
C3 C4 1.367(4)
C3 H3 0.9500
C4 C5 1.388(4)
C4 H4 0.9500
C5 C6 1.371(4)
C5 H5 0.9500
C6 C7 1.536(4)
C7 C14 1.505(3)
C7 C8 1.524(3)
C7 H7 1.0000
C8 C13 1.380(4)
C8 C9 1.395(4)
C9 C10 1.386(4)
C9 H9 0.9500
C10 C11 1.375(5)
C10 H10 0.9500
C11 C12 1.379(5)
C11 H11 0.9500
C12 C13 1.382(4)
C12 H12 0.9500
C13 H13 0.9500
C14 C15 1.329(4)
C14 H14 0.9500
C15 C16 1.474(4)
C15 Cl1 1.750(3)
C16 C21 1.390(4)
C16 C17 1.393(4)
C17 C18 1.378(4)
C17 H17 0.9500
C18 C19 1.389(4)
C18 H18 0.9500
C19 C20 1.394(4)
C19 C22 1.499(4)
C20 C21 1.384(4)
C20 H20 0.9500
C21 H21 0.9500
C22 H22A 0.9800
C22 H22B 0.9800
C22 H22C 0.9800
C23 C28 1.383(4)
C23 C24 1.388(4)
C23 H23 0.9500
C24 C25 1.378(4)
C24 H24 0.9500
C25 C26 1.392(4)
C25 H25 0.9500
C26 C27 1.386(4)
C26 H26 0.9500
C27 C28 1.386(4)
C27 H27 0.9500
C28 C29 1.537(3)
C29 C36 1.500(3)
C29 C30 1.529(3)
C29 H29 1.0000
C30 C31 1.372(4)
C30 C35 1.395(4)
C31 C32 1.380(4)
C31 H31 0.9500
C32 C33 1.390(4)
C32 H32 0.9500
C33 C34 1.376(5)
C33 H33 0.9500
C34 C35 1.383(4)
C34 H34 0.9500
C35 H35 0.9500
C36 C37 1.325(3)
C36 H36 0.9500
C37 C38 1.477(4)
C37 Cl2 1.742(3)
C38 C43 1.387(3)
C38 C39 1.391(4)
C39 C40 1.380(4)
C39 H39 0.9500
C40 C41 1.390(4)
C40 H40 0.9500
C41 C42 1.382(4)
C41 C44 1.507(4)
C42 C43 1.382(4)
C42 H42 0.9500
C43 H43 0.9500
C44 H44A 0.9800
C44 H44B 0.9800
C44 H44C 0.9800

loop_
_geom_torsion_atom_site_label_1
_geom_torsion_atom_site_label_2
_geom_torsion_atom_site_label_3
_geom_torsion_atom_site_label_4
_geom_torsion
C6 C1 C2 C3 1.3(5)
C1 C2 C3 C4 0.0(5)
C2 C3 C4 C5 -1.6(4)
C3 C4 C5 C6 1.9(4)
C4 C5 C6 C1 -0.6(4)
C4 C5 C6 C7 179.9(2)
C2 C1 C6 C5 -1.0(4)
C2 C1 C6 C7 178.5(3)
C5 C6 C7 C14 104.0(3)
C1 C6 C7 C14 -75.5(3)
C5 C6 C7 C8 -21.2(3)
C1 C6 C7 C8 159.3(3)
C14 C7 C8 C13 -27.4(4)
C6 C7 C8 C13 96.7(3)
C14 C7 C8 C9 156.0(2)
C6 C7 C8 C9 -79.9(3)
C13 C8 C9 C10 -0.7(4)
C7 C8 C9 C10 176.1(2)
C8 C9 C10 C11 0.0(4)
C9 C10 C11 C12 0.1(5)
C10 C11 C12 C13 0.4(5)
C9 C8 C13 C12 1.2(4)
C7 C8 C13 C12 -175.4(3)
C11 C12 C13 C8 -1.1(4)
C8 C7 C14 C15 -103.7(3)
C6 C7 C14 C15 131.6(3)
C7 C14 C15 C16 177.8(2)
C7 C14 C15 Cl1 0.5(4)
C14 C15 C16 C21 -138.4(3)
Cl1 C15 C16 C21 38.9(3)
C14 C15 C16 C17 38.3(3)
Cl1 C15 C16 C17 -144.35(19)
C21 C16 C17 C18 0.8(4)
C15 C16 C17 C18 -176.0(2)
C16 C17 C18 C19 0.2(4)
C17 C18 C19 C20 -0.8(4)
C17 C18 C19 C22 -179.5(3)
C18 C19 C20 C21 0.5(4)
C22 C19 C20 C21 179.2(3)
C19 C20 C21 C16 0.5(4)
C17 C16 C21 C20 -1.1(4)
C15 C16 C21 C20 175.7(2)
C28 C23 C24 C25 1.0(4)
C23 C24 C25 C26 -0.7(4)
C24 C25 C26 C27 0.0(4)
C25 C26 C27 C28 0.4(4)
C24 C23 C28 C27 -0.5(4)
C24 C23 C28 C29 179.3(2)
C26 C27 C28 C23 -0.1(4)
C26 C27 C28 C29 -180.0(2)
C23 C28 C29 C36 23.4(3)
C27 C28 C29 C36 -156.8(2)
C23 C28 C29 C30 -100.2(3)
C27 C28 C29 C30 79.6(3)
C36 C29 C30 C31 -91.1(3)
C28 C29 C30 C31 33.8(3)
C36 C29 C30 C35 85.8(3)
C28 C29 C30 C35 -149.4(2)
C35 C30 C31 C32 0.8(4)
C29 C30 C31 C32 177.7(2)
C30 C31 C32 C33 -1.0(4)
C31 C32 C33 C34 0.3(4)
C32 C33 C34 C35 0.5(4)
C33 C34 C35 C30 -0.7(4)
C31 C30 C35 C34 0.0(4)
C29 C30 C35 C34 -176.9(2)
C30 C29 C36 C37 -127.3(3)
C28 C29 C36 C37 108.1(3)
C29 C36 C37 C38 -178.1(2)
C29 C36 C37 Cl2 0.5(4)
C36 C37 C38 C43 -34.6(4)
Cl2 C37 C38 C43 146.8(2)
C36 C37 C38 C39 141.3(3)
Cl2 C37 C38 C39 -37.3(3)
C43 C38 C39 C40 1.1(4)
C37 C38 C39 C40 -174.9(3)
C38 C39 C40 C41 0.2(5)
C39 C40 C41 C42 -0.9(4)
C39 C40 C41 C44 179.3(3)
C40 C41 C42 C43 0.2(4)
C44 C41 C42 C43 -179.9(3)
C41 C42 C43 C38 1.1(4)
C39 C38 C43 C42 -1.7(4)
C37 C38 C43 C42 174.3(2)

loop_
_cod_related_entry_id
_cod_related_entry_code
_cod_related_entry_database
1 30651733 ChemSpider
